data_4337268
loop_
_publ_author_name
'Zampakou, Marianthi'
'Rizeq, Natalia'
'Tangoulis, Vassilis'
'Papadopoulos, Athanasios N.'
'Perdih, Franc'
'Turel, Iztok'
'Psomas, George'

_publ_section_title
;
 Manganese(II) Complexes with the Non-steroidal Anti-Inflammatory Drug
 Tolfenamic Acid: Structure and Biological Perspectives.
;
_journal_issue 4
_journal_name_full 'Inorganic chemistry'
_journal_page_first 2040
_journal_page_last 2052
_journal_paper_doi 10.1021/ic4025487
_journal_volume 53
_journal_year 2014
_chemical_formula_moiety '2(C76 H66 Cl4 Mn2 N8 O9), 2(C6 H5), 3(C H4 O)'
_chemical_formula_sum 'C167 H154 Cl8 Mn4 N16 O21'
_chemical_formula_weight 3224.42
_chemical_name_common
;
(\m~2~-aqua)-bis(\m~2~-tolfenamato-O,O')-bis(tolfenamato-O)-tetrapyridine-dimanganese(II)--methanol--pyridine (1/1.5/1) 
;
_chemical_name_systematic
;
(\m~2~aqua)-bis(\m~2~-2-[(3-chloro-2-methylphenyl)amino]benzoato-O,O')-bis(-2-[(3-chloro-2-methylphenyl)amino]benzoato-O)-tetrapyridine-dimanganese(II)--methanol--pyridine (1/1.5/1) 
;
_space_group_IT_number 14
_symmetry_cell_setting monoclinic
_symmetry_space_group_name_Hall '-P 2yn'
_symmetry_space_group_name_H-M 'P 1 21/n 1'
_atom_sites_solution_hydrogens geom
_atom_sites_solution_primary direct
_atom_sites_solution_secondary difmap
_audit_creation_method SHELXL-97
_cell_angle_alpha 90.00
_cell_angle_beta 96.066(2)
_cell_angle_gamma 90.00
_cell_formula_units_Z 2
_cell_length_a 12.8789(3)
_cell_length_b 33.6065(7)
_cell_length_c 19.2735(4)
_cell_measurement_reflns_used 16412
_cell_measurement_temperature 293(2)
_cell_measurement_theta_max 30.3864
_cell_measurement_theta_min 2.8938
_cell_volume 8295.1(3)
_computing_cell_refinement 'CrysAlis PRO (Agilent, 2011)'
_computing_data_collection 'CrysAlis PRO (Agilent, 2011)'
_computing_data_reduction 'CrysAlis PRO (Agilent, 2011)'
_computing_structure_refinement 'SHELXL-97 (Sheldrick, 2008)'
_diffrn_ambient_temperature 293(2)
_diffrn_detector_area_resol_mean 10.4933
_diffrn_measured_fraction_theta_full 0.998
_diffrn_measured_fraction_theta_max 0.998
_diffrn_measurement_device_type 'SuperNova, Dual, Cu at zero, Atlas'
_diffrn_measurement_method '\w scans'
_diffrn_radiation_monochromator Mirror
_diffrn_radiation_source 'SuperNova (Mo) X-ray Source'
_diffrn_radiation_type MoK\a
_diffrn_radiation_wavelength 0.71073
_diffrn_reflns_av_R_equivalents 0.0977
_diffrn_reflns_av_sigmaI/netI 0.1166
_diffrn_reflns_limit_h_max 16
_diffrn_reflns_limit_h_min -16
_diffrn_reflns_limit_k_max 43
_diffrn_reflns_limit_k_min -43
_diffrn_reflns_limit_l_max 25
_diffrn_reflns_limit_l_min -24
_diffrn_reflns_number 74397
_diffrn_reflns_theta_full 27.48
_diffrn_reflns_theta_max 27.48
_diffrn_reflns_theta_min 2.90
_exptl_absorpt_coefficient_mu 0.495
_exptl_absorpt_correction_T_max 0.9522
_exptl_absorpt_correction_T_min 0.8081
_exptl_absorpt_correction_type multi-scan
_exptl_absorpt_process_details '(CrysAlis PRO; Agilent, 2011)'
_exptl_crystal_colour colorless
_exptl_crystal_density_diffrn 1.291
_exptl_crystal_density_method 'not measured'
_exptl_crystal_description needle
_exptl_crystal_F_000 3344
_exptl_crystal_size_max 0.45
_exptl_crystal_size_mid 0.10
_exptl_crystal_size_min 0.10
_refine_diff_density_max 0.475
_refine_diff_density_min -0.386
_refine_diff_density_rms 0.065
_refine_ls_extinction_method none
_refine_ls_goodness_of_fit_ref 0.962
_refine_ls_hydrogen_treatment mixed
_refine_ls_matrix_type full
_refine_ls_number_parameters 1016
_refine_ls_number_reflns 18988
_refine_ls_number_restraints 22
_refine_ls_restrained_S_all 0.965
_refine_ls_R_factor_all 0.1619
_refine_ls_R_factor_gt 0.0741
_refine_ls_shift/su_max 0.001
_refine_ls_shift/su_mean 0.000
_refine_ls_structure_factor_coef Fsqd
_refine_ls_weighting_details 'calc w=1/[\s^2^(Fo^2^)+(0.0990P)^2^+0.0000P] where P=(Fo^2^+2Fc^2^)/3'
_refine_ls_weighting_scheme calc
_refine_ls_wR_factor_gt 0.1770
_refine_ls_wR_factor_ref 0.2244
_reflns_number_gt 8691
_reflns_number_total 18988
_reflns_threshold_expression >2\s(I)
_cod_data_source_file ic4025487_si_003.cif
_cod_data_source_block mo58
_cod_original_sg_symbol_H-M 'P 21/n'
_cod_database_code 4337268

loop_
_symmetry_equiv_pos_as_xyz
'x, y, z'
'-x+1/2, y+1/2, -z+1/2'
'-x, -y, -z'
'x-1/2, -y-1/2, z-1/2'

loop_
_atom_site_label
_atom_site_type_symbol
_atom_site_fract_x
_atom_site_fract_y
_atom_site_fract_z
_atom_site_U_iso_or_equiv
_atom_site_adp_type
_atom_site_occupancy
_atom_site_symmetry_multiplicity
_atom_site_calc_flag
_atom_site_refinement_flags
_atom_site_disorder_assembly
_atom_site_disorder_group
Mn1 Mn 0.88364(5) 0.162535(16) 0.82082(3) 0.04539(18) Uani 1 1 d . . .
Mn2 Mn 1.03385(5) 0.151669(16) 0.99485(3) 0.04536(18) Uani 1 1 d . . .
Cl1 Cl 0.42982(14) 0.24115(4) 0.65419(7) 0.0945(5) Uani 1 1 d . . .
Cl2 Cl 0.83605(18) 0.06429(6) 1.30202(8) 0.1270(7) Uani 1 1 d . . .
Cl3 Cl 1.48480(15) 0.34448(7) 0.92806(10) 0.1276(7) Uani 1 1 d . . .
Cl4 Cl 1.3441(3) 0.01204(7) 0.60790(9) 0.1729(11) Uani 1 1 d . . .
N1 N 0.6098(3) 0.21051(12) 0.89688(17) 0.0657(10) Uani 1 1 d . . .
H1 H 0.6671 0.2145 0.8788 0.099 Uiso 1 1 calc R . .
N2 N 0.8647(4) 0.04654(11) 1.04255(18) 0.0830(15) Uani 1 1 d . . .
H2 H 0.8923 0.0697 1.0393 0.124 Uiso 1 1 calc R . .
N3 N 1.1151(3) 0.31243(10) 0.82070(19) 0.0644(10) Uani 1 1 d . . .
H3 H 1.1372 0.2883 0.8191 0.097 Uiso 1 1 calc R . .
N4 N 1.3403(3) 0.06359(10) 0.85601(17) 0.0625(10) Uani 1 1 d . . .
H4 H 1.2817 0.0751 0.8434 0.094 Uiso 1 1 calc R . .
N5 N 0.9603(3) 0.14333(12) 0.72211(18) 0.0682(11) Uani 1 1 d . . .
N6 N 0.7232(3) 0.14958(10) 0.76163(17) 0.0563(9) Uani 1 1 d . . .
N7 N 1.1043(3) 0.21479(10) 1.01569(18) 0.0559(9) Uani 1 1 d . . .
N8 N 1.0546(3) 0.13013(10) 1.10777(16) 0.0513(8) Uani 1 1 d . . .
O1 O 0.8022(2) 0.18284(9) 0.90764(14) 0.0594(8) Uani 1 1 d . . .
O2 O 0.8887(2) 0.17747(9) 1.01275(15) 0.0619(8) Uani 1 1 d . . .
O3 O 0.8846(3) 0.10194(8) 0.85185(14) 0.0587(8) Uani 1 1 d . . .
O4 O 0.9496(3) 0.09845(8) 0.96275(14) 0.0600(8) Uani 1 1 d . . .
O5 O 0.8912(2) 0.22305(8) 0.78603(15) 0.0588(8) Uani 1 1 d . . .
O6 O 1.0570(3) 0.23790(8) 0.82260(16) 0.0636(8) Uani 1 1 d . . .
O7 O 1.1887(2) 0.12977(8) 0.99451(14) 0.0555(7) Uani 1 1 d . . .
O8 O 1.1897(2) 0.11332(8) 0.88313(14) 0.0563(7) Uani 1 1 d . . .
O9 O 1.0410(2) 0.16719(8) 0.87933(14) 0.0496(7) Uani 1 1 d D . .
C1 C 0.8075(4) 0.18417(11) 0.9731(2) 0.0464(10) Uani 1 1 d . . .
C2 C 0.7129(3) 0.19626(11) 1.00684(19) 0.0462(9) Uani 1 1 d . . .
C3 C 0.7191(4) 0.19556(13) 1.0794(2) 0.0590(11) Uani 1 1 d . . .
H3A H 0.7809 0.1874 1.1046 0.071 Uiso 1 1 calc R . .
C4 C 0.6358(4) 0.20671(16) 1.1151(2) 0.0752(15) Uani 1 1 d . . .
H4A H 0.6415 0.2059 1.1636 0.090 Uiso 1 1 calc R . .
C5 C 0.5447(5) 0.21900(18) 1.0776(3) 0.0843(17) Uani 1 1 d . . .
H5 H 0.4884 0.2267 1.1010 0.101 Uiso 1 1 calc R . .
C6 C 0.5358(4) 0.22010(15) 1.0063(2) 0.0714(14) Uani 1 1 d . . .
H6 H 0.4738 0.2290 0.9821 0.086 Uiso 1 1 calc R . .
C7 C 0.6177(4) 0.20818(12) 0.9689(2) 0.0546(11) Uani 1 1 d . . .
C8 C 0.5193(3) 0.20706(12) 0.8498(2) 0.0515(10) Uani 1 1 d . . .
C9 C 0.5205(4) 0.22514(11) 0.7844(2) 0.0514(10) Uani 1 1 d . . .
C10 C 0.4338(4) 0.21982(12) 0.7373(2) 0.0589(11) Uani 1 1 d . . .
C11 C 0.3469(4) 0.19869(14) 0.7520(3) 0.0738(14) Uani 1 1 d . . .
H11 H 0.2888 0.1965 0.7192 0.089 Uiso 1 1 calc R . .
C12 C 0.3481(5) 0.18104(15) 0.8162(3) 0.0765(15) Uani 1 1 d . . .
H12 H 0.2908 0.1664 0.8270 0.092 Uiso 1 1 calc R . .
C13 C 0.4341(4) 0.18502(14) 0.8645(3) 0.0694(13) Uani 1 1 d . . .
H13 H 0.4346 0.1727 0.9077 0.083 Uiso 1 1 calc R . .
C14 C 0.6136(4) 0.24929(14) 0.7685(2) 0.0671(13) Uani 1 1 d . . .
H14A H 0.6036 0.2583 0.7210 0.101 Uiso 1 1 calc R . .
H14B H 0.6753 0.2331 0.7753 0.101 Uiso 1 1 calc R . .
H14C H 0.6213 0.2719 0.7992 0.101 Uiso 1 1 calc R . .
C15 C 0.8923(3) 0.08556(11) 0.9110(2) 0.0476(10) Uani 1 1 d . . .
C16 C 0.8290(3) 0.04897(10) 0.9174(2) 0.0462(9) Uani 1 1 d . . .
C17 C 0.7742(4) 0.03242(12) 0.8577(2) 0.0572(11) Uani 1 1 d . . .
H17 H 0.7813 0.0441 0.8147 0.069 Uiso 1 1 calc R . .
C18 C 0.7107(4) -0.00020(12) 0.8596(3) 0.0688(13) Uani 1 1 d . . .
H18 H 0.6747 -0.0101 0.8188 0.083 Uiso 1 1 calc R . .
C19 C 0.7009(4) -0.01796(13) 0.9224(3) 0.0691(13) Uani 1 1 d . . .
H19 H 0.6587 -0.0403 0.9241 0.083 Uiso 1 1 calc R . .
C20 C 0.7521(4) -0.00339(12) 0.9821(2) 0.0636(13) Uani 1 1 d . . .
H20 H 0.7444 -0.0160 1.0242 0.076 Uiso 1 1 calc R . .
C21 C 0.8167(4) 0.03040(11) 0.9820(2) 0.0527(11) Uani 1 1 d . . .
C22 C 0.8733(4) 0.02921(13) 1.1092(2) 0.0613(12) Uani 1 1 d . . .
C23 C 0.8439(4) 0.05231(13) 1.1636(2) 0.0642(12) Uani 1 1 d . . .
C24 C 0.8635(5) 0.03667(16) 1.2312(2) 0.0737(15) Uani 1 1 d . . .
C25 C 0.9069(5) -0.00119(19) 1.2424(3) 0.0914(18) Uani 1 1 d . . .
H25 H 0.9196 -0.0112 1.2875 0.110 Uiso 1 1 calc R . .
C26 C 0.9309(5) -0.02368(17) 1.1868(3) 0.0902(17) Uani 1 1 d . . .
H26 H 0.9576 -0.0492 1.1939 0.108 Uiso 1 1 calc R . .
C27 C 0.9151(5) -0.00820(15) 1.1208(3) 0.0774(15) Uani 1 1 d . . .
H27 H 0.9329 -0.0232 1.0832 0.093 Uiso 1 1 calc R . .
C28 C 0.7909(5) 0.09208(14) 1.1510(3) 0.0866(17) Uani 1 1 d . . .
H28A H 0.8324 0.1124 1.1754 0.130 Uiso 1 1 calc R . .
H28B H 0.7232 0.0913 1.1677 0.130 Uiso 1 1 calc R . .
H28C H 0.7833 0.0978 1.1020 0.130 Uiso 1 1 calc R . .
C29 C 0.9666(4) 0.24728(11) 0.7942(2) 0.0501(10) Uani 1 1 d . . .
C30 C 0.9479(4) 0.28878(11) 0.76734(19) 0.0486(10) Uani 1 1 d . . .
C31 C 0.8549(4) 0.29700(12) 0.7270(2) 0.0555(11) Uani 1 1 d . . .
H31 H 0.8072 0.2765 0.7168 0.067 Uiso 1 1 calc R . .
C32 C 0.8309(4) 0.33445(13) 0.7015(2) 0.0690(13) Uani 1 1 d . . .
H32 H 0.7678 0.3393 0.6747 0.083 Uiso 1 1 calc R . .
C33 C 0.9015(5) 0.36461(13) 0.7163(2) 0.0704(14) Uani 1 1 d . . .
H33 H 0.8858 0.3901 0.6994 0.084 Uiso 1 1 calc R . .
C34 C 0.9942(4) 0.35777(12) 0.7554(2) 0.0678(13) Uani 1 1 d . . .
H34 H 1.0414 0.3786 0.7642 0.081 Uiso 1 1 calc R . .
C35 C 1.0196(4) 0.31988(11) 0.7827(2) 0.0529(11) Uani 1 1 d . . .
C36 C 1.1812(4) 0.33883(12) 0.8616(2) 0.0592(12) Uani 1 1 d . . .
C37 C 1.2872(4) 0.32943(13) 0.8713(2) 0.0625(12) Uani 1 1 d . . .
C38 C 1.3499(5) 0.35404(17) 0.9152(3) 0.0791(15) Uani 1 1 d . . .
C39 C 1.3135(6) 0.38618(17) 0.9487(3) 0.0891(18) Uani 1 1 d . . .
H39 H 1.3588 0.4017 0.9783 0.107 Uiso 1 1 calc R . .
C40 C 1.2096(6) 0.39521(15) 0.9383(3) 0.0859(18) Uani 1 1 d . . .
H40 H 1.1839 0.4172 0.9602 0.103 Uiso 1 1 calc R . .
C41 C 1.1420(5) 0.37137(14) 0.8947(2) 0.0745(15) Uani 1 1 d . . .
H41 H 1.0711 0.3773 0.8879 0.089 Uiso 1 1 calc R . .
C42 C 1.3285(5) 0.29421(17) 0.8361(3) 0.0916(17) Uani 1 1 d . . .
H42A H 1.3065 0.2703 0.8575 0.137 Uiso 1 1 calc R . .
H42B H 1.4034 0.2953 0.8405 0.137 Uiso 1 1 calc R . .
H42C H 1.3022 0.2943 0.7876 0.137 Uiso 1 1 calc R . .
C43 C 1.2334(3) 0.11551(10) 0.9452(2) 0.0467(10) Uani 1 1 d . . .
C44 C 1.3439(3) 0.10220(10) 0.96165(19) 0.0431(9) Uani 1 1 d . . .
C45 C 1.3998(4) 0.11679(12) 1.0220(2) 0.0534(11) Uani 1 1 d . . .
H45 H 1.3660 0.1328 1.0519 0.064 Uiso 1 1 calc R . .
C46 C 1.5035(4) 0.10822(13) 1.0385(2) 0.0644(12) Uani 1 1 d . . .
H46 H 1.5400 0.1186 1.0786 0.077 Uiso 1 1 calc R . .
C47 C 1.5530(4) 0.08387(14) 0.9946(3) 0.0698(13) Uani 1 1 d . . .
H47 H 1.6233 0.0779 1.0052 0.084 Uiso 1 1 calc R . .
C48 C 1.4996(4) 0.06854(13) 0.9359(2) 0.0639(12) Uani 1 1 d . . .
H48 H 1.5343 0.0518 0.9076 0.077 Uiso 1 1 calc R . .
C49 C 1.3944(4) 0.07719(11) 0.9167(2) 0.0500(10) Uani 1 1 d . . .
C50 C 1.3696(4) 0.03330(12) 0.8125(2) 0.0560(11) Uani 1 1 d . . .
C51 C 1.3443(4) 0.03863(14) 0.7407(3) 0.0685(13) Uani 1 1 d . . .
C52 C 1.3726(6) 0.00819(19) 0.6976(3) 0.098(2) Uani 1 1 d . . .
C53 C 1.4232(6) -0.02607(18) 0.7234(4) 0.107(2) Uani 1 1 d . . .
H53 H 1.4420 -0.0458 0.6933 0.128 Uiso 1 1 calc R . .
C54 C 1.4449(5) -0.03030(15) 0.7946(3) 0.0901(17) Uani 1 1 d . . .
H54 H 1.4783 -0.0532 0.8127 0.108 Uiso 1 1 calc R . .
C55 C 1.4181(4) -0.00131(13) 0.8390(3) 0.0679(13) Uani 1 1 d . . .
H55 H 1.4322 -0.0047 0.8870 0.081 Uiso 1 1 calc R . .
C56 C 1.2866(5) 0.07498(15) 0.7126(3) 0.0861(17) Uani 1 1 d . . .
H56A H 1.2883 0.0763 0.6630 0.129 Uiso 1 1 calc R . .
H56B H 1.3191 0.0983 0.7339 0.129 Uiso 1 1 calc R . .
H56C H 1.2154 0.0736 0.7230 0.129 Uiso 1 1 calc R . .
C57 C 1.0199(6) 0.1675(2) 0.6887(3) 0.112(2) Uani 1 1 d . . .
H57 H 1.0311 0.1932 0.7059 0.135 Uiso 1 1 calc R . .
C58 C 1.0657(7) 0.1567(3) 0.6304(4) 0.138(3) Uani 1 1 d . . .
H58 H 1.1065 0.1747 0.6087 0.165 Uiso 1 1 calc R . .
C59 C 1.0509(6) 0.1205(3) 0.6058(3) 0.117(3) Uani 1 1 d . . .
H59 H 1.0818 0.1127 0.5665 0.140 Uiso 1 1 calc R . .
C60 C 0.9910(6) 0.0942(2) 0.6373(3) 0.107(2) Uani 1 1 d . . .
H60 H 0.9800 0.0685 0.6202 0.128 Uiso 1 1 calc R . .
C61 C 0.9462(5) 0.10744(16) 0.6968(3) 0.0888(18) Uani 1 1 d . . .
H61 H 0.9048 0.0899 0.7190 0.107 Uiso 1 1 calc R . .
C62 C 0.6981(4) 0.15908(15) 0.6953(2) 0.0738(14) Uani 1 1 d . . .
H62 H 0.7436 0.1751 0.6732 0.089 Uiso 1 1 calc R . .
C63 C 0.6094(5) 0.1465(2) 0.6585(3) 0.100(2) Uani 1 1 d . . .
H63 H 0.5946 0.1538 0.6119 0.120 Uiso 1 1 calc R . .
C64 C 0.5421(5) 0.1235(2) 0.6892(3) 0.108(2) Uani 1 1 d . . .
H64 H 0.4810 0.1145 0.6641 0.129 Uiso 1 1 calc R . .
C65 C 0.5649(5) 0.11329(16) 0.7582(3) 0.0837(16) Uani 1 1 d . . .
H65 H 0.5197 0.0976 0.7810 0.100 Uiso 1 1 calc R . .
C66 C 0.6553(4) 0.12693(13) 0.7918(2) 0.0639(12) Uani 1 1 d . . .
H66 H 0.6712 0.1202 0.8385 0.077 Uiso 1 1 calc R . .
C67 C 1.0493(4) 0.24696(12) 0.9959(2) 0.0630(12) Uani 1 1 d . . .
H67 H 0.9790 0.2438 0.9803 0.076 Uiso 1 1 calc R . .
C68 C 1.0901(5) 0.28454(13) 0.9972(2) 0.0708(14) Uani 1 1 d . . .
H68 H 1.0483 0.3061 0.9826 0.085 Uiso 1 1 calc R . .
C69 C 1.1926(5) 0.28988(15) 1.0201(3) 0.0747(15) Uani 1 1 d . . .
H69 H 1.2222 0.3151 1.0212 0.090 Uiso 1 1 calc R . .
C70 C 1.2508(5) 0.25764(16) 1.0412(3) 0.0874(16) Uani 1 1 d . . .
H70 H 1.3210 0.2605 1.0574 0.105 Uiso 1 1 calc R . .
C71 C 1.2048(5) 0.22047(15) 1.0383(3) 0.0816(16) Uani 1 1 d . . .
H71 H 1.2454 0.1985 1.0526 0.098 Uiso 1 1 calc R . .
C72 C 1.0256(4) 0.15207(14) 1.1595(2) 0.0665(13) Uani 1 1 d . . .
H72 H 0.9949 0.1767 1.1493 0.080 Uiso 1 1 calc R . .
C73 C 1.0393(5) 0.13958(19) 1.2283(3) 0.0852(17) Uani 1 1 d . . .
H73 H 1.0197 0.1560 1.2635 0.102 Uiso 1 1 calc R . .
C74 C 1.0812(5) 0.1037(2) 1.2437(3) 0.0905(18) Uani 1 1 d . . .
H74 H 1.0895 0.0945 1.2895 0.109 Uiso 1 1 calc R . .
C75 C 1.1113(5) 0.08106(16) 1.1904(3) 0.0799(15) Uani 1 1 d . . .
H75 H 1.1413 0.0562 1.1997 0.096 Uiso 1 1 calc R . .
C76 C 1.0972(4) 0.09501(13) 1.1237(2) 0.0624(12) Uani 1 1 d . . .
H76 H 1.1184 0.0793 1.0881 0.075 Uiso 1 1 calc R . .
H9A H 1.061(4) 0.1873(10) 0.861(2) 0.094 Uiso 1 1 d D . .
H9B H 1.083(4) 0.1496(12) 0.872(3) 0.094 Uiso 1 1 d D . .
C77 C 0.3438(10) 0.1285(3) 0.5054(7) 0.178(5) Uani 1 1 d . . .
H77 H 0.3697 0.1063 0.5303 0.214 Uiso 0.83 1 calc PR . .
C78 C 0.3382(10) 0.1294(3) 0.4357(8) 0.183(5) Uani 1 1 d . . .
H78 H 0.3595 0.1076 0.4111 0.219 Uiso 0.83 1 calc PR . .
C79 C 0.3020(10) 0.1620(4) 0.4020(5) 0.168(4) Uani 1 1 d . . .
H79 H 0.2955 0.1625 0.3535 0.202 Uiso 0.83 1 calc PR . .
C80 C 0.2755(8) 0.1932(3) 0.4366(6) 0.137(3) Uani 1 1 d . . .
H80 H 0.2541 0.2164 0.4128 0.165 Uiso 0.83 1 calc PR . .
C81 C 0.2790(7) 0.1918(3) 0.5059(6) 0.130(3) Uani 1 1 d . . .
H81 H 0.2585 0.2136 0.5307 0.156 Uiso 0.84 1 calc PR . .
C82 C 0.3113(9) 0.1599(3) 0.5378(4) 0.145(3) Uani 1 1 d . . .
H82 H 0.3119 0.1589 0.5860 0.174 Uiso 0.84 1 calc PR . .
O10 O 0.262(2) 0.4991(10) 0.1631(6) 0.326(14) Uani 0.569(15) 1 d PU A 1
H10 H 0.2332 0.5051 0.1975 0.489 Uiso 0.569(15) 1 calc PR A 1
C83 C 0.212(3) 0.4647(5) 0.1300(16) 0.264(18) Uani 0.569(15) 1 d P A 1
H83A H 0.2058 0.4444 0.1643 0.395 Uiso 0.569(15) 1 calc PR A 1
H83B H 0.2536 0.4549 0.0950 0.395 Uiso 0.569(15) 1 calc PR A 1
H83C H 0.1442 0.4719 0.1085 0.395 Uiso 0.569(15) 1 calc PR A 1
O11 O 0.128(2) 0.4967(14) 0.0870(12) 0.318(18) Uani 0.431(15) 1 d PDU A 2
H11A H 0.1024 0.4846 0.1180 0.476 Uiso 0.431(15) 1 calc PR A 2
C84 C 0.190(3) 0.5295(5) 0.1170(19) 0.230(19) Uani 0.431(15) 1 d PD A 2
H84A H 0.2638 0.5272 0.1282 0.345 Uiso 0.431(15) 1 d PR A 2
H84B H 0.1582 0.5373 0.1579 0.345 Uiso 0.431(15) 1 d PR A 2
H84C H 0.1749 0.5492 0.0812 0.345 Uiso 0.431(15) 1 d PR A 2
O12 O 1.463(3) 0.4797(8) 0.9553(8) 0.292(12) Uani 0.50 1 d PDU B -1
H12A H 1.4224 0.4749 0.9208 0.438 Uiso 0.50 1 calc PR B -1
C85 C 1.424(3) 0.5130(11) 0.994(2) 0.251(15) Uani 0.50 1 d PD B -1
H85A H 1.4081 0.5349 0.9624 0.377 Uiso 0.50 1 d PR B -1
H85B H 1.4752 0.5211 1.0308 0.377 Uiso 0.50 1 d PR B -1
H85C H 1.3619 0.5045 1.0125 0.377 Uiso 0.50 1 d PR B -1

loop_
_atom_site_aniso_label
_atom_site_aniso_U_11
_atom_site_aniso_U_22
_atom_site_aniso_U_33
_atom_site_aniso_U_23
_atom_site_aniso_U_13
_atom_site_aniso_U_12
Mn1 0.0427(4) 0.0465(3) 0.0471(3) 0.0074(2) 0.0053(3) -0.0017(3)
Mn2 0.0381(4) 0.0471(3) 0.0509(3) 0.0043(3) 0.0050(3) 0.0026(3)
Cl1 0.1047(13) 0.1009(10) 0.0713(8) 0.0265(7) -0.0211(8) -0.0175(9)
Cl2 0.163(2) 0.1371(14) 0.0875(10) -0.0306(10) 0.0437(11) -0.0345(13)
Cl3 0.0744(13) 0.1841(19) 0.1176(13) -0.0141(12) -0.0215(11) -0.0192(12)
Cl4 0.280(4) 0.1619(18) 0.0755(10) -0.0343(11) 0.0122(15) -0.022(2)
N1 0.042(2) 0.100(3) 0.056(2) 0.0199(19) 0.0071(19) 0.008(2)
N2 0.124(4) 0.070(2) 0.053(2) 0.0105(19) 0.001(2) -0.044(3)
N3 0.064(3) 0.0414(18) 0.085(3) 0.0015(17) -0.005(2) -0.0006(19)
N4 0.056(3) 0.068(2) 0.062(2) -0.0150(18) -0.0029(19) 0.021(2)
N5 0.070(3) 0.077(3) 0.058(2) -0.005(2) 0.014(2) 0.001(2)
N6 0.052(3) 0.058(2) 0.057(2) 0.0080(16) -0.0018(18) -0.0075(18)
N7 0.051(3) 0.054(2) 0.063(2) -0.0007(16) 0.0051(19) 0.0047(19)
N8 0.043(2) 0.058(2) 0.0533(18) 0.0006(16) 0.0040(17) 0.0066(17)
O1 0.0420(19) 0.087(2) 0.0508(16) 0.0069(14) 0.0102(14) 0.0081(16)
O2 0.0411(19) 0.082(2) 0.0618(17) 0.0030(15) 0.0026(16) 0.0077(16)
O3 0.073(2) 0.0477(15) 0.0548(16) 0.0095(13) 0.0048(15) -0.0073(15)
O4 0.072(2) 0.0511(15) 0.0548(16) 0.0084(13) -0.0035(16) -0.0206(15)
O5 0.050(2) 0.0502(15) 0.0755(18) 0.0173(14) 0.0016(16) -0.0064(15)
O6 0.055(2) 0.0463(15) 0.087(2) 0.0129(14) -0.0067(18) -0.0038(15)
O7 0.0423(18) 0.0646(17) 0.0606(16) 0.0033(14) 0.0104(14) 0.0142(14)
O8 0.046(2) 0.0620(17) 0.0593(17) -0.0017(13) 0.0002(15) 0.0118(14)
O9 0.0456(19) 0.0456(15) 0.0575(16) 0.0099(13) 0.0049(14) 0.0000(13)
C1 0.045(3) 0.041(2) 0.054(2) 0.0071(17) 0.006(2) 0.0014(19)
C2 0.041(3) 0.047(2) 0.052(2) 0.0076(17) 0.008(2) 0.0007(19)
C3 0.052(3) 0.070(3) 0.055(2) 0.004(2) 0.007(2) 0.004(2)
C4 0.059(4) 0.119(4) 0.050(2) -0.006(3) 0.015(3) 0.004(3)
C5 0.055(4) 0.128(5) 0.073(3) -0.011(3) 0.020(3) 0.024(3)
C6 0.044(3) 0.103(4) 0.067(3) 0.003(3) 0.009(2) 0.019(3)
C7 0.045(3) 0.064(2) 0.056(2) 0.010(2) 0.009(2) 0.010(2)
C8 0.037(3) 0.061(2) 0.057(2) 0.0124(19) 0.004(2) 0.007(2)
C9 0.044(3) 0.051(2) 0.057(2) 0.0097(19) 0.000(2) 0.002(2)
C10 0.055(3) 0.056(2) 0.065(3) 0.009(2) 0.002(2) -0.003(2)
C11 0.062(4) 0.077(3) 0.079(3) -0.005(3) -0.006(3) -0.008(3)
C12 0.059(4) 0.080(3) 0.092(4) 0.011(3) 0.013(3) -0.021(3)
C13 0.059(4) 0.076(3) 0.074(3) 0.021(2) 0.014(3) -0.009(3)
C14 0.050(3) 0.075(3) 0.076(3) 0.022(2) 0.003(2) -0.007(2)
C15 0.049(3) 0.043(2) 0.052(2) 0.0064(18) 0.009(2) -0.0007(19)
C16 0.043(3) 0.0427(19) 0.054(2) 0.0052(17) 0.008(2) 0.0028(18)
C17 0.061(3) 0.052(2) 0.058(2) 0.0039(19) 0.001(2) -0.003(2)
C18 0.072(4) 0.049(2) 0.082(3) -0.003(2) -0.007(3) -0.007(2)
C19 0.063(4) 0.048(2) 0.095(4) 0.006(2) -0.001(3) -0.011(2)
C20 0.068(4) 0.051(2) 0.072(3) 0.019(2) 0.012(3) -0.008(2)
C21 0.055(3) 0.044(2) 0.059(2) 0.0075(19) 0.007(2) -0.003(2)
C22 0.066(4) 0.064(3) 0.053(2) 0.006(2) 0.005(2) -0.015(2)
C23 0.056(3) 0.062(3) 0.075(3) 0.004(2) 0.006(2) -0.015(2)
C24 0.085(4) 0.080(3) 0.057(3) 0.001(2) 0.013(3) -0.024(3)
C25 0.097(5) 0.110(5) 0.065(3) 0.021(3) -0.005(3) -0.025(4)
C26 0.087(5) 0.087(4) 0.095(4) 0.023(3) 0.003(4) 0.011(3)
C27 0.084(4) 0.074(3) 0.078(3) -0.002(3) 0.026(3) 0.005(3)
C28 0.081(4) 0.060(3) 0.117(4) 0.001(3) 0.004(4) -0.003(3)
C29 0.055(3) 0.047(2) 0.050(2) 0.0053(18) 0.011(2) -0.001(2)
C30 0.050(3) 0.049(2) 0.048(2) 0.0091(17) 0.012(2) -0.002(2)
C31 0.049(3) 0.054(2) 0.064(2) 0.011(2) 0.007(2) -0.005(2)
C32 0.061(4) 0.068(3) 0.077(3) 0.022(2) 0.002(3) 0.002(3)
C33 0.080(4) 0.053(3) 0.077(3) 0.025(2) 0.003(3) 0.009(3)
C34 0.077(4) 0.043(2) 0.081(3) 0.012(2) 0.000(3) -0.008(2)
C35 0.056(3) 0.045(2) 0.057(2) 0.0089(18) 0.005(2) 0.000(2)
C36 0.067(4) 0.047(2) 0.063(3) 0.004(2) 0.004(2) -0.005(2)
C37 0.063(4) 0.066(3) 0.058(3) 0.005(2) -0.001(2) -0.010(3)
C38 0.070(4) 0.095(4) 0.070(3) 0.004(3) -0.002(3) -0.010(3)
C39 0.109(6) 0.076(4) 0.077(3) -0.004(3) -0.016(4) -0.018(4)
C40 0.119(6) 0.059(3) 0.078(3) -0.012(3) -0.002(4) -0.003(3)
C41 0.084(4) 0.063(3) 0.075(3) 0.008(2) 0.001(3) 0.004(3)
C42 0.064(4) 0.106(4) 0.104(4) -0.015(3) 0.001(3) 0.011(3)
C43 0.044(3) 0.0373(19) 0.060(2) 0.0079(17) 0.010(2) 0.0075(18)
C44 0.040(2) 0.0380(18) 0.052(2) 0.0110(16) 0.0066(19) 0.0061(17)
C45 0.047(3) 0.055(2) 0.058(2) 0.0001(19) 0.005(2) 0.005(2)
C46 0.055(3) 0.062(3) 0.074(3) -0.012(2) -0.004(3) 0.002(2)
C47 0.044(3) 0.072(3) 0.091(3) -0.006(3) -0.006(3) 0.013(2)
C48 0.049(3) 0.065(3) 0.078(3) -0.007(2) 0.006(3) 0.011(2)
C49 0.047(3) 0.043(2) 0.060(2) 0.0030(18) 0.006(2) 0.003(2)
C50 0.041(3) 0.056(2) 0.071(3) -0.007(2) 0.008(2) -0.001(2)
C51 0.065(4) 0.063(3) 0.077(3) -0.006(2) 0.003(3) -0.014(3)
C52 0.126(6) 0.092(4) 0.078(3) -0.029(3) 0.022(4) -0.024(4)
C53 0.124(7) 0.078(4) 0.119(5) -0.040(4) 0.018(5) -0.004(4)
C54 0.091(5) 0.060(3) 0.117(5) -0.022(3) 0.001(4) 0.009(3)
C55 0.060(3) 0.059(3) 0.085(3) -0.010(2) 0.009(3) 0.004(2)
C56 0.092(5) 0.080(3) 0.081(3) 0.009(3) -0.009(3) -0.013(3)
C57 0.128(6) 0.127(5) 0.094(4) -0.030(4) 0.072(4) -0.039(5)
C58 0.153(8) 0.166(7) 0.105(5) -0.029(5) 0.070(5) -0.023(6)
C59 0.119(7) 0.179(8) 0.057(3) -0.009(4) 0.029(4) 0.024(6)
C60 0.149(7) 0.103(4) 0.068(3) -0.014(3) 0.008(4) 0.038(5)
C61 0.122(6) 0.076(3) 0.068(3) 0.004(3) 0.006(3) 0.018(3)
C62 0.059(4) 0.096(4) 0.063(3) 0.026(3) -0.011(3) -0.021(3)
C63 0.085(5) 0.146(5) 0.063(3) 0.030(3) -0.016(3) -0.031(4)
C64 0.079(5) 0.141(6) 0.097(4) 0.015(4) -0.019(4) -0.041(4)
C65 0.073(4) 0.093(4) 0.083(3) 0.015(3) 0.000(3) -0.032(3)
C66 0.058(3) 0.067(3) 0.064(3) 0.016(2) -0.004(2) -0.013(3)
C67 0.064(4) 0.050(2) 0.075(3) 0.001(2) 0.009(3) 0.004(2)
C68 0.084(5) 0.050(3) 0.079(3) 0.006(2) 0.010(3) 0.005(3)
C69 0.085(5) 0.059(3) 0.084(3) -0.012(3) 0.026(3) -0.017(3)
C70 0.064(4) 0.076(3) 0.119(4) -0.015(3) -0.005(3) -0.018(3)
C71 0.058(4) 0.062(3) 0.121(4) -0.003(3) -0.009(3) 0.009(3)
C72 0.063(4) 0.069(3) 0.067(3) -0.003(2) 0.009(3) 0.009(3)
C73 0.095(5) 0.101(4) 0.059(3) -0.010(3) 0.009(3) -0.008(4)
C74 0.100(5) 0.114(5) 0.057(3) 0.022(3) 0.004(3) -0.006(4)
C75 0.076(4) 0.080(3) 0.083(3) 0.024(3) 0.003(3) 0.007(3)
C76 0.067(4) 0.060(3) 0.061(3) 0.006(2) 0.006(2) 0.007(2)
C77 0.260(15) 0.106(7) 0.176(10) 0.025(7) 0.056(10) 0.018(7)
C78 0.253(14) 0.112(7) 0.203(11) -0.042(8) 0.116(11) 0.006(8)
C79 0.237(14) 0.150(8) 0.123(7) -0.008(7) 0.043(8) -0.042(9)
C80 0.142(8) 0.127(7) 0.135(7) 0.013(6) -0.022(6) 0.002(6)
C81 0.134(8) 0.110(6) 0.141(7) -0.002(5) -0.004(6) 0.011(5)
C82 0.193(11) 0.156(8) 0.087(5) 0.002(6) 0.012(6) -0.006(8)
O10 0.43(3) 0.46(3) 0.084(8) -0.033(12) 0.000(11) -0.02(3)
C83 0.50(5) 0.089(11) 0.24(2) 0.040(13) 0.20(3) 0.034(18)
O11 0.23(2) 0.52(4) 0.23(2) 0.07(3) 0.13(2) 0.00(3)
C84 0.34(5) 0.045(9) 0.31(4) 0.048(14) 0.06(3) 0.019(15)
O12 0.51(3) 0.221(16) 0.127(10) 0.004(11) -0.053(16) -0.22(2)
C85 0.27(3) 0.23(3) 0.25(3) 0.16(2) 0.01(3) 0.00(3)

loop_
_atom_type_symbol
_atom_type_description
_atom_type_scat_dispersion_real
_atom_type_scat_dispersion_imag
_atom_type_scat_source
C C 0.0033 0.0016 'International Tables Vol C Tables 4.2.6.8 and 6.1.1.4'
H H 0.0000 0.0000 'International Tables Vol C Tables 4.2.6.8 and 6.1.1.4'
Cl Cl 0.1484 0.1585 'International Tables Vol C Tables 4.2.6.8 and 6.1.1.4'
Mn Mn 0.3368 0.7283 'International Tables Vol C Tables 4.2.6.8 and 6.1.1.4'
N N 0.0061 0.0033 'International Tables Vol C Tables 4.2.6.8 and 6.1.1.4'
O O 0.0106 0.0060 'International Tables Vol C Tables 4.2.6.8 and 6.1.1.4'

loop_
_geom_angle_atom_site_label_1
_geom_angle_atom_site_label_2
_geom_angle_atom_site_label_3
_geom_angle
O3 Mn1 O5 176.36(12)
O3 Mn1 O1 94.19(11)
O5 Mn1 O1 89.12(11)
O3 Mn1 O9 86.94(11)
O5 Mn1 O9 91.31(11)
O1 Mn1 O9 94.33(11)
O3 Mn1 N6 86.34(12)
O5 Mn1 N6 95.31(12)
O1 Mn1 N6 87.70(12)
O9 Mn1 N6 173.10(11)
O3 Mn1 N5 88.50(12)
O5 Mn1 N5 88.29(13)
O1 Mn1 N5 175.42(13)
O9 Mn1 N5 89.50(13)
N6 Mn1 N5 88.77(14)
O2 Mn2 O7 169.96(11)
O2 Mn2 O4 87.72(13)
O7 Mn2 O4 98.99(12)
O2 Mn2 N8 89.48(12)
O7 Mn2 N8 82.99(11)
O4 Mn2 N8 90.88(11)
O2 Mn2 O9 100.99(11)
O7 Mn2 O9 86.68(10)
O4 Mn2 O9 88.88(10)
N8 Mn2 O9 169.51(12)
O2 Mn2 N7 86.18(13)
O7 Mn2 N7 88.14(13)
O4 Mn2 N7 170.05(13)
N8 Mn2 N7 96.91(12)
O9 Mn2 N7 84.58(11)
C7 N1 C8 127.7(4)
C7 N1 H1 116.1
C8 N1 H1 116.1
C21 N2 C22 126.8(4)
C21 N2 H2 116.6
C22 N2 H2 116.6
C35 N3 C36 129.1(4)
C35 N3 H3 115.5
C36 N3 H3 115.5
C49 N4 C50 127.5(4)
C49 N4 H4 116.2
C50 N4 H4 116.2
C61 N5 C57 116.7(4)
C61 N5 Mn1 120.5(4)
C57 N5 Mn1 122.9(3)
C62 N6 C66 116.9(4)
C62 N6 Mn1 123.3(3)
C66 N6 Mn1 119.2(3)
C67 N7 C71 116.5(4)
C67 N7 Mn2 120.5(3)
C71 N7 Mn2 122.3(3)
C76 N8 C72 117.6(4)
C76 N8 Mn2 120.5(3)
C72 N8 Mn2 121.8(3)
C1 O1 Mn1 143.5(3)
C1 O2 Mn2 132.1(3)
C15 O3 Mn1 132.2(2)
C15 O4 Mn2 138.9(2)
C29 O5 Mn1 129.1(3)
C43 O7 Mn2 129.7(3)
Mn1 O9 Mn2 110.42(12)
Mn1 O9 H9A 99(4)
Mn2 O9 H9A 131(4)
Mn1 O9 H9B 116(4)
Mn2 O9 H9B 96(4)
H9A O9 H9B 105(5)
O2 C1 O1 124.1(4)
O2 C1 C2 116.8(3)
O1 C1 C2 119.1(4)
C3 C2 C7 118.5(4)
C3 C2 C1 118.0(4)
C7 C2 C1 123.5(3)
C4 C3 C2 122.0(5)
C4 C3 H3A 119.0
C2 C3 H3A 119.0
C5 C4 C3 118.8(4)
C5 C4 H4A 120.6
C3 C4 H4A 120.6
C6 C5 C4 120.9(5)
C6 C5 H5 119.6
C4 C5 H5 119.6
C5 C6 C7 121.5(5)
C5 C6 H6 119.3
C7 C6 H6 119.3
N1 C7 C6 121.4(4)
N1 C7 C2 120.1(4)
C6 C7 C2 118.3(4)
C13 C8 C9 120.2(4)
C13 C8 N1 122.5(4)
C9 C8 N1 117.2(4)
C10 C9 C8 116.9(4)
C10 C9 C14 123.0(4)
C8 C9 C14 120.1(4)
C9 C10 C11 123.5(4)
C9 C10 Cl1 119.6(3)
C11 C10 Cl1 116.9(4)
C12 C11 C10 118.4(5)
C12 C11 H11 120.8
C10 C11 H11 120.8
C11 C12 C13 120.0(5)
C11 C12 H12 120.0
C13 C12 H12 120.0
C12 C13 C8 121.0(4)
C12 C13 H13 119.5
C8 C13 H13 119.5
C9 C14 H14A 109.5
C9 C14 H14B 109.5
H14A C14 H14B 109.5
C9 C14 H14C 109.5
H14A C14 H14C 109.5
H14B C14 H14C 109.5
O4 C15 O3 123.5(4)
O4 C15 C16 120.1(3)
O3 C15 C16 116.4(4)
C17 C16 C21 117.0(4)
C17 C16 C15 119.5(3)
C21 C16 C15 123.4(4)
C18 C17 C16 123.1(4)
C18 C17 H17 118.4
C16 C17 H17 118.4
C19 C18 C17 118.9(5)
C19 C18 H18 120.6
C17 C18 H18 120.6
C20 C19 C18 120.8(4)
C20 C19 H19 119.6
C18 C19 H19 119.6
C19 C20 C21 121.6(4)
C19 C20 H20 119.2
C21 C20 H20 119.2
N2 C21 C20 122.0(4)
N2 C21 C16 119.4(4)
C20 C21 C16 118.5(4)
C27 C22 C23 121.4(4)
C27 C22 N2 121.3(4)
C23 C22 N2 117.2(4)
C22 C23 C24 117.1(4)
C22 C23 C28 121.9(4)
C24 C23 C28 121.0(5)
C25 C24 C23 121.0(5)
C25 C24 Cl2 118.8(4)
C23 C24 Cl2 120.2(4)
C26 C25 C24 120.0(5)
C26 C25 H25 120.0
C24 C25 H25 120.0
C27 C26 C25 119.5(5)
C27 C26 H26 120.2
C25 C26 H26 120.2
C26 C27 C22 121.0(5)
C26 C27 H27 119.5
C22 C27 H27 119.5
C23 C28 H28A 109.5
C23 C28 H28B 109.5
H28A C28 H28B 109.5
C23 C28 H28C 109.5
H28A C28 H28C 109.5
H28B C28 H28C 109.5
O5 C29 O6 123.3(4)
O5 C29 C30 117.5(4)
O6 C29 C30 119.1(4)
C31 C30 C35 118.7(4)
C31 C30 C29 118.6(4)
C35 C30 C29 122.7(4)
C32 C31 C30 122.1(4)
C32 C31 H31 118.9
C30 C31 H31 118.9
C33 C32 C31 118.9(5)
C33 C32 H32 120.5
C31 C32 H32 120.5
C34 C33 C32 120.9(4)
C34 C33 H33 119.6
C32 C33 H33 119.6
C33 C34 C35 121.1(5)
C33 C34 H34 119.4
C35 C34 H34 119.4
N3 C35 C34 121.4(4)
N3 C35 C30 120.2(4)
C34 C35 C30 118.3(4)
C41 C36 C37 121.1(5)
C41 C36 N3 121.6(5)
C37 C36 N3 117.2(4)
C38 C37 C36 116.6(5)
C38 C37 C42 122.7(5)
C36 C37 C42 120.7(4)
C39 C38 C37 123.7(6)
C39 C38 Cl3 117.4(5)
C37 C38 Cl3 118.8(5)
C40 C39 C38 119.0(6)
C40 C39 H39 120.5
C38 C39 H39 120.5
C39 C40 C41 120.0(5)
C39 C40 H40 120.0
C41 C40 H40 120.0
C36 C41 C40 119.6(6)
C36 C41 H41 120.2
C40 C41 H41 120.2
C37 C42 H42A 109.5
C37 C42 H42B 109.5
H42A C42 H42B 109.5
C37 C42 H42C 109.5
H42A C42 H42C 109.5
H42B C42 H42C 109.5
O7 C43 O8 122.8(4)
O7 C43 C44 117.2(4)
O8 C43 C44 120.0(3)
C45 C44 C49 119.4(4)
C45 C44 C43 118.0(3)
C49 C44 C43 122.5(4)
C46 C45 C44 121.7(4)
C46 C45 H45 119.1
C44 C45 H45 119.1
C45 C46 C47 118.9(4)
C45 C46 H46 120.5
C47 C46 H46 120.5
C48 C47 C46 120.6(5)
C48 C47 H47 119.7
C46 C47 H47 119.7
C47 C48 C49 122.1(4)
C47 C48 H48 119.0
C49 C48 H48 119.0
N4 C49 C48 123.0(4)
N4 C49 C44 119.7(4)
C48 C49 C44 117.3(4)
C55 C50 N4 121.9(4)
C55 C50 C51 121.2(4)
N4 C50 C51 116.8(4)
C52 C51 C50 116.7(5)
C52 C51 C56 122.3(5)
C50 C51 C56 121.0(4)
C53 C52 C51 122.6(5)
C53 C52 Cl4 117.4(5)
C51 C52 Cl4 120.0(5)
C54 C53 C52 118.7(5)
C54 C53 H53 120.6
C52 C53 H53 120.6
C55 C54 C53 120.8(6)
C55 C54 H54 119.6
C53 C54 H54 119.6
C54 C55 C50 120.0(5)
C54 C55 H55 120.0
C50 C55 H55 120.0
C51 C56 H56A 109.5
C51 C56 H56B 109.5
H56A C56 H56B 109.5
C51 C56 H56C 109.5
H56A C56 H56C 109.5
H56B C56 H56C 109.5
N5 C57 C58 123.6(6)
N5 C57 H57 118.2
C58 C57 H57 118.2
C59 C58 C57 118.9(7)
C59 C58 H58 120.6
C57 C58 H58 120.6
C58 C59 C60 120.6(6)
C58 C59 H59 119.7
C60 C59 H59 119.7
C59 C60 C61 117.4(6)
C59 C60 H60 121.3
C61 C60 H60 121.3
N5 C61 C60 122.8(6)
N5 C61 H61 118.6
C60 C61 H61 118.6
N6 C62 C63 122.7(5)
N6 C62 H62 118.7
C63 C62 H62 118.7
C64 C63 C62 119.8(5)
C64 C63 H63 120.1
C62 C63 H63 120.1
C63 C64 C65 119.2(6)
C63 C64 H64 120.4
C65 C64 H64 120.4
C66 C65 C64 117.6(5)
C66 C65 H65 121.2
C64 C65 H65 121.2
N6 C66 C65 123.7(4)
N6 C66 H66 118.2
C65 C66 H66 118.2
N7 C67 C68 123.8(5)
N7 C67 H67 118.1
C68 C67 H67 118.1
C69 C68 C67 119.1(5)
C69 C68 H68 120.5
C67 C68 H68 120.5
C70 C69 C68 118.7(5)
C70 C69 H69 120.7
C68 C69 H69 120.7
C69 C70 C71 119.3(6)
C69 C70 H70 120.4
C71 C70 H70 120.4
N7 C71 C70 122.7(5)
N7 C71 H71 118.7
C70 C71 H71 118.7
N8 C72 C73 122.3(5)
N8 C72 H72 118.9
C73 C72 H72 118.9
C74 C73 C72 119.6(5)
C74 C73 H73 120.2
C72 C73 H73 120.2
C73 C74 C75 118.2(5)
C73 C74 H74 120.9
C75 C74 H74 120.9
C76 C75 C74 119.9(5)
C76 C75 H75 120.1
C74 C75 H75 120.1
N8 C76 C75 122.4(4)
N8 C76 H76 118.8
C75 C76 H76 118.8
C82 C77 C78 118.1(9)
C82 C77 H77 121.0
C78 C77 H77 121.0
C79 C78 C77 119.2(9)
C79 C78 H78 120.4
C77 C78 H78 120.4
C80 C79 C78 120.5(9)
C80 C79 H79 119.7
C78 C79 H79 119.7
C79 C80 C81 119.9(9)
C79 C80 H80 120.0
C81 C80 H80 120.0
C82 C81 C80 119.0(9)
C82 C81 H81 120.5
C80 C81 H81 120.5
C81 C82 C77 123.1(8)
C81 C82 H82 118.4
C77 C82 H82 118.4
C83 O10 H10 109.5
C83 O10 H84A 115.5
H10 O10 H84A 107.9
C84 O11 H11A 109.5
O11 C84 H84A 121.2
O11 C84 H84B 106.0
H84A C84 H84B 109.5
O11 C84 H84C 100.6
H84A C84 H84C 109.5
H84B C84 H84C 109.5
C85 O12 H12A 109.5
O12 C85 H85A 109.6
O12 C85 H85B 110.5
H85A C85 H85B 109.5
O12 C85 H85C 108.3
H85A C85 H85C 109.5
H85B C85 H85C 109.5

loop_
_geom_bond_atom_site_label_1
_geom_bond_atom_site_label_2
_geom_bond_distance
Mn1 O3 2.122(3)
Mn1 O5 2.147(3)
Mn1 O1 2.176(3)
Mn1 O9 2.218(3)
Mn1 N6 2.294(4)
Mn1 N5 2.326(4)
Mn2 O2 2.122(3)
Mn2 O7 2.126(3)
Mn2 O4 2.149(3)
Mn2 N8 2.282(3)
Mn2 O9 2.298(3)
Mn2 N7 2.325(4)
Cl1 C10 1.751(4)
Cl2 C24 1.718(5)
Cl3 C38 1.759(6)
Cl4 C52 1.734(6)
N1 C7 1.384(5)
N1 C8 1.404(6)
N1 H1 0.8600
N2 C21 1.373(5)
N2 C22 1.404(5)
N2 H2 0.8600
N3 C35 1.386(6)
N3 C36 1.411(6)
N3 H3 0.8600
N4 C49 1.375(5)
N4 C50 1.396(5)
N4 H4 0.8600
N5 C61 1.307(6)
N5 C57 1.329(6)
N6 C62 1.324(5)
N6 C66 1.338(5)
N7 C67 1.326(5)
N7 C71 1.335(6)
N8 C76 1.324(5)
N8 C72 1.326(5)
O1 C1 1.258(4)
O2 C1 1.249(5)
O3 C15 1.260(4)
O4 C15 1.254(5)
O5 C29 1.265(5)
O6 C29 1.272(5)
O7 C43 1.257(4)
O8 C43 1.270(5)
O9 H9A 0.818(19)
O9 H9B 0.823(19)
C1 C2 1.496(6)
C2 C3 1.392(5)
C2 C7 1.417(6)
C3 C4 1.386(6)
C3 H3A 0.9300
C4 C5 1.376(7)
C4 H4A 0.9300
C5 C6 1.367(6)
C5 H5 0.9300
C6 C7 1.397(6)
C6 H6 0.9300
C8 C13 1.378(6)
C8 C9 1.402(5)
C9 C10 1.375(6)
C9 C14 1.505(6)
C10 C11 1.380(7)
C11 C12 1.370(7)
C11 H11 0.9300
C12 C13 1.376(7)
C12 H12 0.9300
C13 H13 0.9300
C14 H14A 0.9600
C14 H14B 0.9600
C14 H14C 0.9600
C15 C16 1.487(5)
C16 C17 1.400(6)
C16 C21 1.417(5)
C17 C18 1.371(6)
C17 H17 0.9300
C18 C19 1.367(6)
C18 H18 0.9300
C19 C20 1.356(6)
C19 H19 0.9300
C20 C21 1.407(6)
C20 H20 0.9300
C22 C27 1.377(7)
C22 C23 1.389(6)
C23 C24 1.403(6)
C23 C28 1.509(7)
C24 C25 1.397(8)
C25 C26 1.374(8)
C25 H25 0.9300
C26 C27 1.369(7)
C26 H26 0.9300
C27 H27 0.9300
C28 H28A 0.9600
C28 H28B 0.9600
C28 H28C 0.9600
C29 C30 1.498(5)
C30 C31 1.385(6)
C30 C35 1.406(6)
C31 C32 1.374(6)
C31 H31 0.9300
C32 C33 1.371(7)
C32 H32 0.9300
C33 C34 1.362(7)
C33 H33 0.9300
C34 C35 1.403(6)
C34 H34 0.9300
C36 C41 1.388(6)
C36 C37 1.394(7)
C37 C38 1.381(7)
C37 C42 1.490(7)
C38 C39 1.367(8)
C39 C40 1.366(8)
C39 H39 0.9300
C40 C41 1.397(7)
C40 H40 0.9300
C41 H41 0.9300
C42 H42A 0.9600
C42 H42B 0.9600
C42 H42C 0.9600
C43 C44 1.494(6)
C44 C45 1.391(6)
C44 C49 1.413(5)
C45 C46 1.370(6)
C45 H45 0.9300
C46 C47 1.380(6)
C46 H46 0.9300
C47 C48 1.362(6)
C47 H47 0.9300
C48 C49 1.397(6)
C48 H48 0.9300
C50 C55 1.392(6)
C50 C51 1.399(6)
C51 C52 1.390(7)
C51 C56 1.501(7)
C52 C53 1.389(9)
C53 C54 1.379(8)
C53 H53 0.9300
C54 C55 1.365(7)
C54 H54 0.9300
C55 H55 0.9300
C56 H56A 0.9600
C56 H56B 0.9600
C56 H56C 0.9600
C57 C58 1.373(8)
C57 H57 0.9300
C58 C59 1.314(10)
C58 H58 0.9300
C59 C60 1.356(9)
C59 H59 0.9300
C60 C61 1.410(8)
C60 H60 0.9300
C61 H61 0.9300
C62 C63 1.348(7)
C62 H62 0.9300
C63 C64 1.346(8)
C63 H63 0.9300
C64 C65 1.374(8)
C64 H64 0.9300
C65 C66 1.351(7)
C65 H65 0.9300
C66 H66 0.9300
C67 C68 1.367(6)
C67 H67 0.9300
C68 C69 1.358(7)
C68 H68 0.9300
C69 C70 1.356(7)
C69 H69 0.9300
C70 C71 1.382(7)
C70 H70 0.9300
C71 H71 0.9300
C72 C73 1.383(7)
C72 H72 0.9300
C73 C74 1.341(8)
C73 H73 0.9300
C74 C75 1.367(7)
C74 H74 0.9300
C75 C76 1.362(6)
C75 H75 0.9300
C76 H76 0.9300
C77 C82 1.318(12)
C77 C78 1.337(13)
C77 H77 0.9300
C78 C79 1.332(13)
C78 H78 0.9300
C79 C80 1.308(12)
C79 H79 0.9300
C80 C81 1.332(11)
C80 H80 0.9300
C81 C82 1.283(10)
C81 H81 0.9300
C82 H82 0.9300
O10 C83 1.44(3)
O10 H10 0.8200
O10 H84A 1.1595
C83 H83A 0.9600
C83 H83B 0.9600
C83 H83C 0.9600
O11 C84 1.442(19)
O11 H11A 0.8200
C84 H84A 0.9600
C84 H84B 0.9600
C84 H84C 0.9600
O12 C85 1.458(17)
O12 H12A 0.8200
C85 H85A 0.9600
C85 H85B 0.9600
C85 H85C 0.9600

loop_
_geom_hbond_atom_site_label_D
_geom_hbond_atom_site_label_H
_geom_hbond_atom_site_label_A
_geom_hbond_distance_DH
_geom_hbond_distance_HA
_geom_hbond_distance_DA
_geom_hbond_angle_DHA
N1 H1 O1 0.86 2.07 2.634(5) 123.0
N2 H2 O4 0.86 1.97 2.638(4) 133.5
N3 H3 O6 0.86 1.99 2.616(4) 128.8
N4 H4 O8 0.86 1.96 2.654(4) 137.2
O9 H9A O6 0.818(19) 1.85(3) 2.633(4) 159(6)
O9 H9B O8 0.823(19) 1.84(3) 2.631(4) 162(5)

loop_
_geom_torsion_atom_site_label_1
_geom_torsion_atom_site_label_2
_geom_torsion_atom_site_label_3
_geom_torsion_atom_site_label_4
_geom_torsion
O3 Mn1 N5 C61 26.5(4)
O5 Mn1 N5 C61 -155.2(4)
O9 Mn1 N5 C61 113.5(4)
N6 Mn1 N5 C61 -59.8(4)
O3 Mn1 N5 C57 -153.4(5)
O5 Mn1 N5 C57 24.8(5)
O9 Mn1 N5 C57 -66.5(5)
N6 Mn1 N5 C57 120.2(5)
O3 Mn1 N6 C62 -129.7(4)
O5 Mn1 N6 C62 47.1(4)
O1 Mn1 N6 C62 136.0(4)
N5 Mn1 N6 C62 -41.1(4)
O3 Mn1 N6 C66 41.5(3)
O5 Mn1 N6 C66 -141.8(3)
O1 Mn1 N6 C66 -52.9(3)
N5 Mn1 N6 C66 130.1(3)
O2 Mn2 N7 C67 -34.9(3)
O7 Mn2 N7 C67 153.4(3)
N8 Mn2 N7 C67 -123.9(3)
O9 Mn2 N7 C67 66.6(3)
O2 Mn2 N7 C71 155.0(4)
O7 Mn2 N7 C71 -16.7(4)
N8 Mn2 N7 C71 66.0(4)
O9 Mn2 N7 C71 -103.5(4)
O2 Mn2 N8 C76 142.4(4)
O7 Mn2 N8 C76 -44.3(4)
O4 Mn2 N8 C76 54.7(4)
O9 Mn2 N8 C76 -34.0(8)
N7 Mn2 N8 C76 -131.6(4)
O2 Mn2 N8 C72 -38.2(4)
O7 Mn2 N8 C72 135.2(4)
O4 Mn2 N8 C72 -125.9(4)
O9 Mn2 N8 C72 145.5(6)
N7 Mn2 N8 C72 47.9(4)
O3 Mn1 O1 C1 59.0(5)
O5 Mn1 O1 C1 -119.4(5)
O9 Mn1 O1 C1 -28.2(5)
N6 Mn1 O1 C1 145.2(5)
O7 Mn2 O2 C1 167.2(5)
O4 Mn2 O2 C1 -60.6(4)
N8 Mn2 O2 C1 -151.5(4)
O9 Mn2 O2 C1 27.8(4)
N7 Mn2 O2 C1 111.6(4)
O1 Mn1 O3 C15 -34.4(4)
O9 Mn1 O3 C15 59.7(4)
N6 Mn1 O3 C15 -121.8(4)
N5 Mn1 O3 C15 149.3(4)
O2 Mn2 O4 C15 76.4(4)
O7 Mn2 O4 C15 -111.1(4)
N8 Mn2 O4 C15 165.9(4)
O9 Mn2 O4 C15 -24.6(4)
O1 Mn1 O5 C29 100.2(3)
O9 Mn1 O5 C29 5.9(3)
N6 Mn1 O5 C29 -172.2(3)
N5 Mn1 O5 C29 -83.5(3)
O2 Mn2 O7 C43 -168.3(6)
O4 Mn2 O7 C43 60.2(3)
N8 Mn2 O7 C43 150.0(3)
O9 Mn2 O7 C43 -28.1(3)
N7 Mn2 O7 C43 -112.8(3)
O3 Mn1 O9 Mn2 -59.67(12)
O5 Mn1 O9 Mn2 123.52(12)
O1 Mn1 O9 Mn2 34.31(13)
N5 Mn1 O9 Mn2 -148.20(14)
O2 Mn2 O9 Mn1 -37.66(14)
O7 Mn2 O9 Mn1 148.87(13)
O4 Mn2 O9 Mn1 49.80(13)
N8 Mn2 O9 Mn1 138.6(6)
N7 Mn2 O9 Mn1 -122.69(14)
Mn2 O2 C1 O1 -13.6(6)
Mn2 O2 C1 C2 169.3(2)
Mn1 O1 C1 O2 14.6(7)
Mn1 O1 C1 C2 -168.3(3)
O2 C1 C2 C3 -5.9(5)
O1 C1 C2 C3 176.8(4)
O2 C1 C2 C7 174.3(4)
O1 C1 C2 C7 -3.0(6)
C7 C2 C3 C4 -1.0(7)
C1 C2 C3 C4 179.2(4)
C2 C3 C4 C5 -0.3(8)
C3 C4 C5 C6 0.3(9)
C4 C5 C6 C7 1.2(9)
C8 N1 C7 C6 -30.3(7)
C8 N1 C7 C2 154.3(4)
C5 C6 C7 N1 -177.9(5)
C5 C6 C7 C2 -2.5(8)
C3 C2 C7 N1 177.9(4)
C1 C2 C7 N1 -2.4(6)
C3 C2 C7 C6 2.4(6)
C1 C2 C7 C6 -177.9(4)
C7 N1 C8 C13 -28.1(7)
C7 N1 C8 C9 155.7(4)
C13 C8 C9 C10 0.3(6)
N1 C8 C9 C10 176.6(4)
C13 C8 C9 C14 179.9(4)
N1 C8 C9 C14 -3.8(6)
C8 C9 C10 C11 1.4(7)
C14 C9 C10 C11 -178.1(4)
C8 C9 C10 Cl1 -179.5(3)
C14 C9 C10 Cl1 1.0(6)
C9 C10 C11 C12 -2.0(7)
Cl1 C10 C11 C12 178.9(4)
C10 C11 C12 C13 0.8(8)
C11 C12 C13 C8 0.8(8)
C9 C8 C13 C12 -1.4(7)
N1 C8 C13 C12 -177.5(4)
Mn2 O4 C15 O3 14.7(7)
Mn2 O4 C15 C16 -165.6(3)
Mn1 O3 C15 O4 -37.2(6)
Mn1 O3 C15 C16 143.1(3)
O4 C15 C16 C17 -173.1(4)
O3 C15 C16 C17 6.6(6)
O4 C15 C16 C21 9.9(6)
O3 C15 C16 C21 -170.4(4)
C21 C16 C17 C18 0.1(7)
C15 C16 C17 C18 -177.1(4)
C16 C17 C18 C19 -1.0(7)
C17 C18 C19 C20 0.8(8)
C18 C19 C20 C21 0.1(8)
C22 N2 C21 C20 12.2(8)
C22 N2 C21 C16 -170.2(5)
C19 C20 C21 N2 176.7(5)
C19 C20 C21 C16 -1.0(7)
C17 C16 C21 N2 -176.9(4)
C15 C16 C21 N2 0.2(6)
C17 C16 C21 C20 0.8(6)
C15 C16 C21 C20 177.9(4)
C21 N2 C22 C27 54.2(8)
C21 N2 C22 C23 -129.6(5)
C27 C22 C23 C24 3.1(7)
N2 C22 C23 C24 -173.1(5)
C27 C22 C23 C28 -175.5(5)
N2 C22 C23 C28 8.3(7)
C22 C23 C24 C25 -2.5(8)
C28 C23 C24 C25 176.1(5)
C22 C23 C24 Cl2 176.6(4)
C28 C23 C24 Cl2 -4.8(7)
C23 C24 C25 C26 -0.1(9)
Cl2 C24 C25 C26 -179.2(5)
C24 C25 C26 C27 2.1(10)
C25 C26 C27 C22 -1.5(9)
C23 C22 C27 C26 -1.2(9)
N2 C22 C27 C26 174.9(5)
Mn1 O5 C29 O6 4.7(6)
Mn1 O5 C29 C30 -176.8(2)
O5 C29 C30 C31 -8.6(5)
O6 C29 C30 C31 169.9(4)
O5 C29 C30 C35 169.8(4)
O6 C29 C30 C35 -11.6(6)
C35 C30 C31 C32 0.1(6)
C29 C30 C31 C32 178.7(4)
C30 C31 C32 C33 0.3(7)
C31 C32 C33 C34 0.2(7)
C32 C33 C34 C35 -1.1(8)
C36 N3 C35 C34 27.7(7)
C36 N3 C35 C30 -155.9(4)
C33 C34 C35 N3 178.0(4)
C33 C34 C35 C30 1.5(7)
C31 C30 C35 N3 -177.5(4)
C29 C30 C35 N3 4.0(6)
C31 C30 C35 C34 -1.0(6)
C29 C30 C35 C34 -179.5(4)
C35 N3 C36 C41 29.2(7)
C35 N3 C36 C37 -154.9(4)
C41 C36 C37 C38 0.1(6)
N3 C36 C37 C38 -175.8(4)
C41 C36 C37 C42 179.4(4)
N3 C36 C37 C42 3.5(6)
C36 C37 C38 C39 0.2(7)
C42 C37 C38 C39 -179.1(5)
C36 C37 C38 Cl3 -178.6(3)
C42 C37 C38 Cl3 2.1(7)
C37 C38 C39 C40 -0.8(8)
Cl3 C38 C39 C40 178.0(4)
C38 C39 C40 C41 1.0(8)
C37 C36 C41 C40 0.2(7)
N3 C36 C41 C40 175.9(4)
C39 C40 C41 C36 -0.8(8)
Mn2 O7 C43 O8 2.7(5)
Mn2 O7 C43 C44 -179.5(2)
O7 C43 C44 C45 -19.1(5)
O8 C43 C44 C45 158.7(3)
O7 C43 C44 C49 164.1(3)
O8 C43 C44 C49 -18.0(5)
C49 C44 C45 C46 1.3(6)
C43 C44 C45 C46 -175.6(4)
C44 C45 C46 C47 -1.2(7)
C45 C46 C47 C48 -0.1(7)
C46 C47 C48 C49 1.2(7)
C50 N4 C49 C48 15.3(7)
C50 N4 C49 C44 -166.9(4)
C47 C48 C49 N4 176.8(4)
C47 C48 C49 C44 -1.1(6)
C45 C44 C49 N4 -178.1(4)
C43 C44 C49 N4 -1.4(5)
C45 C44 C49 C48 -0.2(5)
C43 C44 C49 C48 176.5(3)
C49 N4 C50 C55 38.9(7)
C49 N4 C50 C51 -143.4(5)
C55 C50 C51 C52 -1.6(7)
N4 C50 C51 C52 -179.3(5)
C55 C50 C51 C56 176.5(5)
N4 C50 C51 C56 -1.2(7)
C50 C51 C52 C53 0.1(9)
C56 C51 C52 C53 -178.0(6)
C50 C51 C52 Cl4 179.8(4)
C56 C51 C52 Cl4 1.7(8)
C51 C52 C53 C54 0.9(11)
Cl4 C52 C53 C54 -178.7(5)
C52 C53 C54 C55 -0.5(10)
C53 C54 C55 C50 -1.0(9)
N4 C50 C55 C54 179.7(5)
C51 C50 C55 C54 2.1(8)
C61 N5 C57 C58 0.1(11)
Mn1 N5 C57 C58 -179.9(6)
N5 C57 C58 C59 -0.3(14)
C57 C58 C59 C60 0.4(14)
C58 C59 C60 C61 -0.1(12)
C57 N5 C61 C60 0.1(9)
Mn1 N5 C61 C60 -179.8(5)
C59 C60 C61 N5 -0.1(10)
C66 N6 C62 C63 -0.7(8)
Mn1 N6 C62 C63 170.6(5)
N6 C62 C63 C64 0.2(10)
C62 C63 C64 C65 0.5(11)
C63 C64 C65 C66 -0.5(10)
C62 N6 C66 C65 0.7(7)
Mn1 N6 C66 C65 -171.0(4)
C64 C65 C66 N6 -0.1(9)
C71 N7 C67 C68 0.5(7)
Mn2 N7 C67 C68 -170.2(3)
N7 C67 C68 C69 -0.3(7)
C67 C68 C69 C70 -0.2(7)
C68 C69 C70 C71 0.5(8)
C67 N7 C71 C70 -0.1(8)
Mn2 N7 C71 C70 170.3(4)
C69 C70 C71 N7 -0.3(9)
C76 N8 C72 C73 0.6(7)
Mn2 N8 C72 C73 -178.9(4)
N8 C72 C73 C74 -1.6(9)
C72 C73 C74 C75 1.6(10)
C73 C74 C75 C76 -0.8(9)
C72 N8 C76 C75 0.3(7)
Mn2 N8 C76 C75 179.8(4)
C74 C75 C76 N8 -0.2(9)
C82 C77 C78 C79 1(2)
C77 C78 C79 C80 2(2)
C78 C79 C80 C81 -3.8(18)
C79 C80 C81 C82 1.8(16)
C80 C81 C82 C77 1.7(18)
C78 C77 C82 C81 -3.0(19)
